data_4026875
loop_
_publ_author_name
'Feng Wu'
'Li-Hui Wu'
'Xin Xiao'
'Yun-Qian Zhang'
'Sai-Feng Xue'
'Zhu Tao'
'Anthony I. Day'

_publ_section_title
;
 Locating the Cyclopentano Cousins of the Cucurbit[n]uril Family
;
_journal_name_full 'Journal of Organic Chemistry'
_journal_page_first 606
_journal_page_last 611
_journal_paper_doi 10.1021/jo2021778
_journal_volume 77
_journal_year 2012
_chemical_formula_sum 'C11 H14 N4 O4'
_chemical_formula_weight 266.26
_chemical_name_systematic
;
 ?
;
_space_group_IT_number 62
_symmetry_cell_setting orthorhombic
_symmetry_space_group_name_Hall '-P 2ac 2n'
_symmetry_space_group_name_H-M 'P n m a'
_atom_sites_solution_hydrogens geom
_atom_sites_solution_primary direct
_atom_sites_solution_secondary difmap
_audit_creation_method SHELXL-97
_cell_angle_alpha 90.00
_cell_angle_beta 90.00
_cell_angle_gamma 90.00
_cell_formula_units_Z 4
_cell_length_a 12.4218(7)
_cell_length_b 11.3954(7)
_cell_length_c 8.1359(5)
_cell_measurement_temperature 293(2)
_cell_volume 1151.65(12)
_computing_structure_refinement 'SHELXL-97 (Sheldrick, 1997)'
_diffrn_ambient_temperature 293(2)
_diffrn_measured_fraction_theta_full 0.997
_diffrn_measured_fraction_theta_max 0.997
_diffrn_radiation_monochromator graphite
_diffrn_radiation_source 'fine-focus sealed tube'
_diffrn_radiation_type MoK\a
_diffrn_radiation_wavelength 0.71073
_diffrn_reflns_av_R_equivalents 0.0221
_diffrn_reflns_av_sigmaI/netI 0.0135
_diffrn_reflns_limit_h_max 14
_diffrn_reflns_limit_h_min -13
_diffrn_reflns_limit_k_max 13
_diffrn_reflns_limit_k_min -12
_diffrn_reflns_limit_l_max 9
_diffrn_reflns_limit_l_min -9
_diffrn_reflns_number 9503
_diffrn_reflns_theta_full 25.00
_diffrn_reflns_theta_max 25.00
_diffrn_reflns_theta_min 2.99
_exptl_absorpt_coefficient_mu 0.119
_exptl_crystal_density_diffrn 1.536
_exptl_crystal_F_000 560
_refine_diff_density_max 0.332
_refine_diff_density_min -0.277
_refine_diff_density_rms 0.048
_refine_ls_extinction_coef 0.007(2)
_refine_ls_extinction_expression Fc^*^=kFc[1+0.001xFc^2^\l^3^/sin(2\q)]^-1/4^
_refine_ls_extinction_method SHELXL
_refine_ls_goodness_of_fit_ref 1.058
_refine_ls_hydrogen_treatment mixed
_refine_ls_matrix_type full
_refine_ls_number_parameters 101
_refine_ls_number_reflns 1073
_refine_ls_number_restraints 0
_refine_ls_restrained_S_all 1.058
_refine_ls_R_factor_all 0.0395
_refine_ls_R_factor_gt 0.0374
_refine_ls_shift/su_max 0.000
_refine_ls_shift/su_mean 0.000
_refine_ls_structure_factor_coef Fsqd
_refine_ls_weighting_details 'calc w=1/[\s^2^(Fo^2^)+(0.0588P)^2^+0.6060P] where P=(Fo^2^+2Fc^2^)/3'
_refine_ls_weighting_scheme calc
_refine_ls_wR_factor_gt 0.1023
_refine_ls_wR_factor_ref 0.1042
_reflns_number_gt 999
_reflns_number_total 1073
_reflns_threshold_expression >2sigma(I)
_cod_data_source_file jo2021778_si_003.cif
_cod_data_source_block p
_cod_database_code 4026875

loop_
_symmetry_equiv_pos_as_xyz
'x, y, z'
'-x+1/2, -y, z+1/2'
'x+1/2, -y+1/2, -z+1/2'
'-x, y+1/2, -z'
'-x, -y, -z'
'x-1/2, y, -z-1/2'
'-x-1/2, y-1/2, z-1/2'
'x, -y-1/2, z'

loop_
_atom_site_label
_atom_site_type_symbol
_atom_site_fract_x
_atom_site_fract_y
_atom_site_fract_z
_atom_site_U_iso_or_equiv
_atom_site_adp_type
_atom_site_occupancy
_atom_site_symmetry_multiplicity
_atom_site_calc_flag
_atom_site_refinement_flags
C1 C 0.17569(11) 0.40059(12) 0.16298(17) 0.0218(4) Uani 1 1 d .
C2 C 0.25343(15) 0.2500 0.0060(2) 0.0195(5) Uani 1 2 d S
C3 C 0.30405(15) 0.2500 0.1798(2) 0.0197(5) Uani 1 2 d S
C4 C 0.09473(12) 0.35265(14) -0.10599(19) 0.0285(4) Uani 1 1 d .
H4A H 0.0507 0.4219 -0.0889 0.034 Uiso 1 1 calc R
H4B H 0.1204 0.3538 -0.2186 0.034 Uiso 1 1 calc R
C5 C 0.25230(12) 0.35305(13) 0.43468(18) 0.0275(4) Uani 1 1 d .
H5A H 0.3242 0.3551 0.4811 0.033 Uiso 1 1 calc R
H5B H 0.2139 0.4220 0.4726 0.033 Uiso 1 1 calc R
C6 C 0.34747(17) 0.2500 -0.1156(3) 0.0271(5) Uani 1 2 d S
H6 H 0.3400 0.3099 -0.1950 0.033 Uiso 1 1 d R
C7 C 0.4370(2) 0.3120(3) -0.0129(4) 0.0303(7) Uani 0.50 1 d P
H7A H 0.4248 0.3999 -0.0054 0.036 Uiso 0.50 1 d PR
H7B H 0.5061 0.2881 -0.0596 0.036 Uiso 0.50 1 d PR
C8 C 0.42606(17) 0.2500 0.1554(3) 0.0296(5) Uani 1 2 d S
H8 H 0.4596 0.3033 0.2302 0.035 Uiso 1 1 d R
N1 N 0.18590(9) 0.35530(10) 0.00550(14) 0.0216(3) Uani 1 1 d .
N2 N 0.25930(9) 0.35529(10) 0.25705(15) 0.0216(3) Uani 1 1 d .
O1 O 0.11015(9) 0.47301(9) 0.20742(13) 0.0308(3) Uani 1 1 d .
O2 O 0.03109(12) 0.2500 -0.07991(19) 0.0309(4) Uani 1 2 d S
O3 O 0.19780(12) 0.2500 0.49009(17) 0.0274(4) Uani 1 2 d S

loop_
_atom_site_aniso_label
_atom_site_aniso_U_11
_atom_site_aniso_U_22
_atom_site_aniso_U_33
_atom_site_aniso_U_23
_atom_site_aniso_U_13
_atom_site_aniso_U_12
C1 0.0220(7) 0.0177(7) 0.0256(7) 0.0016(6) 0.0021(5) -0.0023(6)
C2 0.0182(10) 0.0200(10) 0.0203(10) 0.000 -0.0005(7) 0.000
C3 0.0180(10) 0.0216(10) 0.0195(10) 0.000 -0.0008(7) 0.000
C4 0.0266(8) 0.0342(9) 0.0247(7) 0.0037(6) -0.0039(6) 0.0050(7)
C5 0.0308(8) 0.0302(9) 0.0214(8) -0.0043(6) -0.0019(6) -0.0030(6)
C6 0.0234(11) 0.0376(12) 0.0204(10) 0.000 0.0033(8) 0.000
C7 0.0182(14) 0.0412(18) 0.0314(16) 0.0052(14) 0.0031(12) -0.0024(14)
C8 0.0170(10) 0.0452(13) 0.0266(11) 0.000 -0.0034(8) 0.000
N1 0.0205(6) 0.0229(7) 0.0215(6) 0.0020(5) -0.0005(5) 0.0032(5)
N2 0.0224(6) 0.0210(7) 0.0213(7) -0.0024(5) -0.0007(4) -0.0012(5)
O1 0.0338(6) 0.0250(6) 0.0336(6) -0.0025(5) 0.0031(5) 0.0080(5)
O2 0.0203(8) 0.0429(10) 0.0294(8) 0.000 -0.0041(6) 0.000
O3 0.0286(8) 0.0317(8) 0.0220(8) 0.000 0.0027(6) 0.000

loop_
_atom_type_symbol
_atom_type_description
_atom_type_scat_dispersion_real
_atom_type_scat_dispersion_imag
_atom_type_scat_source
C C 0.0033 0.0016 'International Tables Vol C Tables 4.2.6.8 and 6.1.1.4'
H H 0.0000 0.0000 'International Tables Vol C Tables 4.2.6.8 and 6.1.1.4'
N N 0.0061 0.0033 'International Tables Vol C Tables 4.2.6.8 and 6.1.1.4'
O O 0.0106 0.0060 'International Tables Vol C Tables 4.2.6.8 and 6.1.1.4'

loop_
_geom_angle_atom_site_label_1
_geom_angle_atom_site_label_2
_geom_angle_atom_site_label_3
_geom_angle
_geom_angle_site_symmetry_1
_geom_angle_site_symmetry_3
O1 C1 N1 126.10(13) . .
O1 C1 N2 126.13(13) . .
N1 C1 N2 107.59(11) . .
N1 C2 N1 110.09(15) 8_565 .
N1 C2 C6 115.83(10) 8_565 .
N1 C2 C6 115.83(10) . .
N1 C2 C3 103.60(10) 8_565 .
N1 C2 C3 103.60(10) . .
C6 C2 C3 106.28(15) . .
N2 C3 N2 110.06(15) 8_565 .
N2 C3 C8 115.61(10) 8_565 .
N2 C3 C8 115.61(10) . .
N2 C3 C2 103.77(10) 8_565 .
N2 C3 C2 103.77(10) . .
C8 C3 C2 106.51(16) . .
O2 C4 N1 110.87(12) . .
O2 C4 H4A 109.5 . .
N1 C4 H4A 109.5 . .
O2 C4 H4B 109.5 . .
N1 C4 H4B 109.5 . .
H4A C4 H4B 108.1 . .
O3 C5 N2 110.97(12) . .
O3 C5 H5A 109.4 . .
N2 C5 H5A 109.4 . .
O3 C5 H5B 109.4 . .
N2 C5 H5B 109.4 . .
H5A C5 H5B 108.0 . .
C2 C6 C7 101.43(16) . .
C2 C6 C7 101.43(16) . 8_565
C7 C6 C7 53.9(3) . 8_565
C2 C6 H6 111.5 . .
C7 C6 H6 96.3 . .
C7 C6 H6 139.8 8_565 .
C7 C7 C8 62.83(13) 8_565 .
C7 C7 C6 63.06(13) 8_565 .
C8 C7 C6 101.81(19) . .
C7 C7 H7A 170.7 8_565 .
C8 C7 H7A 112.6 . .
C6 C7 H7A 111.9 . .
C7 C7 H7B 73.8 8_565 .
C8 C7 H7B 107.1 . .
C6 C7 H7B 107.0 . .
H7A C7 H7B 115.4 . .
C3 C8 C7 101.64(17) . 8_565
C3 C8 C7 101.64(17) . .
C7 C8 C7 54.3(3) 8_565 .
C3 C8 H8 110.5 . .
C7 C8 H8 144.7 8_565 .
C7 C8 H8 103.6 . .
C1 N1 C4 120.91(12) . .
C1 N1 C2 110.79(12) . .
C4 N1 C2 115.57(12) . .
C1 N2 C5 120.76(12) . .
C1 N2 C3 110.60(12) . .
C5 N2 C3 115.90(12) . .
C4 O2 C4 110.04(15) . 8_565
C5 O3 C5 110.58(15) . 8_565

loop_
_geom_bond_atom_site_label_1
_geom_bond_atom_site_label_2
_geom_bond_distance
_geom_bond_site_symmetry_2
C1 O1 1.2143(17) .
C1 N1 1.3871(18) .
C1 N2 1.3896(19) .
C2 N1 1.4641(15) 8_565
C2 N1 1.4641(15) .
C2 C6 1.530(3) .
C2 C3 1.548(3) .
C3 N2 1.4641(16) 8_565
C3 N2 1.4641(16) .
C3 C8 1.528(3) .
C4 O2 1.4276(18) .
C4 N1 1.4513(18) .
C4 H4A 0.9700 .
C4 H4B 0.9700 .
C5 O3 1.4285(17) .
C5 N2 1.4480(19) .
C5 H5A 0.9700 .
C5 H5B 0.9700 .
C6 C7 1.560(3) .
C6 C7 1.560(3) 8_565
C6 H6 0.9445 .
C7 C7 1.413(7) 8_565
C7 C8 1.547(4) .
C7 H7A 1.0151 .
C7 H7B 0.9771 .
C8 C7 1.547(4) 8_565
C8 H8 0.9553 .
O2 C4 1.4276(18) 8_565
O3 C5 1.4285(17) 8_565

loop_
_geom_torsion_atom_site_label_1
_geom_torsion_atom_site_label_2
_geom_torsion_atom_site_label_3
_geom_torsion_atom_site_label_4
_geom_torsion
_geom_torsion_site_symmetry_1
_geom_torsion_site_symmetry_4
N1 C2 C3 N2 0.05(14) 8_565 8_565
N1 C2 C3 N2 115.02(12) . 8_565
C6 C2 C3 N2 -122.47(9) . 8_565
N1 C2 C3 N2 -115.02(12) 8_565 .
N1 C2 C3 N2 -0.05(14) . .
C6 C2 C3 N2 122.47(9) . .
N1 C2 C3 C8 122.52(9) 8_565 .
N1 C2 C3 C8 -122.52(9) . .
C6 C2 C3 C8 0.0 . .
N1 C2 C6 C7 -141.95(17) 8_565 .
N1 C2 C6 C7 86.89(19) . .
C3 C2 C6 C7 -27.53(13) . .
N1 C2 C6 C7 -86.89(19) 8_565 8_565
N1 C2 C6 C7 141.95(17) . 8_565
C3 C2 C6 C7 27.53(13) . 8_565
C2 C6 C7 C7 95.90(9) . 8_565
C2 C6 C7 C8 44.91(19) . .
C7 C6 C7 C8 -51.0(2) 8_565 .
N2 C3 C8 C7 86.9(2) 8_565 8_565
N2 C3 C8 C7 -142.46(17) . 8_565
C2 C3 C8 C7 -27.79(14) . 8_565
N2 C3 C8 C7 142.46(17) 8_565 .
N2 C3 C8 C7 -86.9(2) . .
C2 C3 C8 C7 27.79(14) . .
C7 C7 C8 C3 -96.07(10) 8_565 .
C6 C7 C8 C3 -44.94(19) . .
C6 C7 C8 C7 51.1(2) . 8_565
O1 C1 N1 C4 -25.5(2) . .
N2 C1 N1 C4 159.19(12) . .
O1 C1 N1 C2 -165.47(13) . .
N2 C1 N1 C2 19.24(15) . .
O2 C4 N1 C1 -85.27(16) . .
O2 C4 N1 C2 52.90(17) . .
N1 C2 N1 C1 98.71(15) 8_565 .
C6 C2 N1 C1 -127.48(15) . .
C3 C2 N1 C1 -11.53(15) . .
N1 C2 N1 C4 -43.5(2) 8_565 .
C6 C2 N1 C4 90.26(16) . .
C3 C2 N1 C4 -153.79(12) . .
O1 C1 N2 C5 25.4(2) . .
N1 C1 N2 C5 -159.30(12) . .
O1 C1 N2 C3 165.47(14) . .
N1 C1 N2 C3 -19.24(16) . .
O3 C5 N2 C1 85.85(16) . .
O3 C5 N2 C3 -52.23(17) . .
N2 C3 N2 C1 -98.92(15) 8_565 .
C8 C3 N2 C1 127.81(15) . .
C2 C3 N2 C1 11.59(15) . .
N2 C3 N2 C5 43.2(2) 8_565 .
C8 C3 N2 C5 -90.02(18) . .
C2 C3 N2 C5 153.75(12) . .
N1 C4 O2 C4 -59.60(19) . 8_565
N2 C5 O3 C5 58.65(19) . 8_565
